data_9000446
loop_
_publ_author_name
'Ohashi, Y.'
'Burnham, C. W.'
'Finger, L. W.'

_publ_section_title
;
 The effect of Ca-Fe substitution on the clinopyroxene crystal structure
 Fs65Wo35
;
_journal_name_full 'American Mineralogist'
_journal_page_first 423
_journal_page_last 434
_journal_volume 60
_journal_year 1975
_chemical_formula_sum 'Ca0.7 Fe1.3 O6 Si2'
_chemical_name_mineral Ferrosilite
_space_group_IT_number 15
_symmetry_space_group_name_Hall '-C 2yc'
_symmetry_space_group_name_H-M 'C 1 2/c 1'
_cell_angle_alpha 90
_cell_angle_beta 105.3
_cell_angle_gamma 90
_cell_length_a 9.812
_cell_length_b 9.049
_cell_length_c 5.233
_cell_formula_units_Z 4
_cell_volume 448.164
_database_code_amcsd 0000457
_exptl_crystal_density_diffrn 3.747
_cod_original_formula_sum 'Si2 Fe1.3 Ca.7 O6'
_cod_database_code 9000446

loop_
_space_group_symop_operation_xyz
x,y,z
1/2+x,1/2+y,z
x,-y,1/2+z
1/2+x,1/2-y,1/2+z
-x,y,1/2-z
1/2-x,1/2+y,1/2-z
-x,-y,-z
1/2-x,1/2-y,-z

loop_
_atom_site_aniso_label
_atom_site_aniso_U_11
_atom_site_aniso_U_22
_atom_site_aniso_U_33
_atom_site_aniso_U_12
_atom_site_aniso_U_13
_atom_site_aniso_U_23
Si 0.00635 0.00498 0.00490 -0.00087 0.00266 -0.00116
Fe 0.00771 0.00415 0.00490 0.00000 0.00194 0.00000
Fe1 0.01134 0.03070 0.00645 0.00000 0.00024 0.00000
Ca1 0.01134 0.03070 0.00645 0.00000 0.00024 0.00000
O1 0.00953 0.00747 0.00723 0.00130 0.00266 0.00046
O2 0.01770 0.00954 0.01730 -0.00564 0.00944 -0.00509
O3 0.00817 0.01244 0.00632 0.00000 0.00194 -0.00324

loop_
_atom_site_label
_atom_site_fract_x
_atom_site_fract_y
_atom_site_fract_z
_atom_site_occupancy
_atom_site_U_iso_or_equiv
Si 0.29010 0.09100 0.23700 1.00000 0.00519
Fe 0.00000 0.90640 0.25000 1.00000 0.00557
Fe1 0.00000 0.29080 0.25000 0.30000 0.01659
Ca1 0.00000 0.29080 0.25000 0.70000 0.01659
O1 0.12070 0.08950 0.15260 1.00000 0.00798
O2 0.36580 0.24480 0.33170 1.00000 0.01393
O3 0.35050 0.02220 -0.00550 1.00000 0.00887

loop_
_cod_related_entry_id
_cod_related_entry_database
_cod_related_entry_code
1 AMCSD 0000457
